data_4500552
loop_
_publ_author_name
'Roy, Gouriprasanna'
'Bhabak, Krishna P.'
'Mugesh, Govindasamy'

_publ_section_title
;
 Interactions of Antithyroid Drugs and Their Analogues with Halogens and
 their Biological Implications
;
_journal_issue 6
_journal_name_full 'Crystal Growth &amp; Design'
_journal_page_first 2279
_journal_paper_doi 10.1021/cg101688v
_journal_volume 11
_journal_year 2011
_chemical_formula_moiety 'C11 H12 Br2 N2 Se'
_chemical_formula_sum 'C11 H12 Br2 N2 Se'
_chemical_formula_weight 411.01
_chemical_name_systematic ?
_space_group_IT_number 61
_symmetry_cell_setting orthorhombic
_symmetry_space_group_name_Hall '-P 2ac 2ab'
_symmetry_space_group_name_H-M 'P b c a'
_atom_sites_solution_hydrogens geom
_atom_sites_solution_primary direct
_atom_sites_solution_secondary difmap
_audit_creation_method SHELXL-97
_cell_angle_alpha 90.00
_cell_angle_beta 90.00
_cell_angle_gamma 90.00
_cell_formula_units_Z 8
_cell_length_a 11.207(2)
_cell_length_b 8.1064(16)
_cell_length_c 30.386(6)
_cell_measurement_temperature 273(2)
_cell_measurement_theta_max 28.01
_cell_measurement_theta_min 2.26
_cell_volume 2760.5(9)
_computing_cell_refinement 'Bruker SMART'
_computing_data_collection 'Bruker SMART'
_computing_data_reduction 'Bruker SAINT'
_computing_molecular_graphics 'Ortep-3 for Windows (Farrugia, 1997)'
_computing_publication_material 'WinGX publication routines (Farrugia, 1999)'
_computing_structure_refinement 'SHELXL-97 (Sheldrick, 1997)'
_computing_structure_solution 'SHELXL-97 (Sheldrick, 1997)'
_diffrn_ambient_temperature 273(2)
_diffrn_detector_area_resol_mean 0.3
_diffrn_measured_fraction_theta_full 0.988
_diffrn_measured_fraction_theta_max 0.988
_diffrn_measurement_device_type 'CCD area detector'
_diffrn_measurement_method 'phi and omega scans'
_diffrn_radiation_monochromator graphite
_diffrn_radiation_source 'fine-focus sealed tube'
_diffrn_radiation_type MoK\a
_diffrn_radiation_wavelength 0.71073
_diffrn_reflns_av_R_equivalents 0.0639
_diffrn_reflns_av_sigmaI/netI 0.0467
_diffrn_reflns_limit_h_max 14
_diffrn_reflns_limit_h_min -14
_diffrn_reflns_limit_k_max 10
_diffrn_reflns_limit_k_min -10
_diffrn_reflns_limit_l_max 38
_diffrn_reflns_limit_l_min -38
_diffrn_reflns_number 22207
_diffrn_reflns_theta_full 28.01
_diffrn_reflns_theta_max 28.01
_diffrn_reflns_theta_min 2.26
_exptl_absorpt_coefficient_mu 8.486
_exptl_absorpt_correction_T_max 0.6763
_exptl_absorpt_correction_T_min 0.4841
_exptl_absorpt_correction_type analytical
_exptl_absorpt_process_details empirical
_exptl_crystal_colour orange
_exptl_crystal_density_diffrn 1.978
_exptl_crystal_density_method 'not measured'
_exptl_crystal_description prism
_exptl_crystal_F_000 1568
_exptl_crystal_size_max 0.10
_exptl_crystal_size_mid 0.05
_exptl_crystal_size_min 0.05
_refine_diff_density_max 0.630
_refine_diff_density_min -0.395
_refine_diff_density_rms 0.101
_refine_ls_extinction_method none
_refine_ls_goodness_of_fit_ref 0.558
_refine_ls_hydrogen_treatment constr
_refine_ls_matrix_type full
_refine_ls_number_parameters 146
_refine_ls_number_reflns 3301
_refine_ls_number_restraints 0
_refine_ls_restrained_S_all 0.558
_refine_ls_R_factor_all 0.0841
_refine_ls_R_factor_gt 0.0417
_refine_ls_shift/su_max 0.001
_refine_ls_shift/su_mean 0.000
_refine_ls_structure_factor_coef Fsqd
_refine_ls_weighting_details 'calc w=1/[\s^2^(Fo^2^)+(0.1617P)^2^+89.2760P] where P=(Fo^2^+2Fc^2^)/3'
_refine_ls_weighting_scheme calc
_refine_ls_wR_factor_gt 0.1247
_refine_ls_wR_factor_ref 0.1856
_reflns_number_gt 2130
_reflns_number_total 3301
_reflns_threshold_expression >2sigma(I)
_cod_data_source_file cg101688v_si_002.cif
_cod_data_source_block gp15
_cod_depositor_comments
;
The following automatic conversions were performed:

'_symmetry_cell_setting' value 'Orthorhombic' changed to
'orthorhombic' according to
/home/saulius/struct/CIF-dictionaries/cif_core.dic dictionary named
'cif_core.dic' version 2.4.1 from
2010-06-29.

'_exptl_absorpt_correction_type' value 'ANALYTICAL'
changed to 'analytical' according to
/home/saulius/struct/CIF-dictionaries/cif_core.dic dictionary named
'cif_core.dic' version 2.4.1 from 2010-06-29.

Automatic conversion script
Id: cif_fix_values 1715 2011-07-08 13:25:40Z adriana 
;
_cod_original_sg_symbol_H-M Pbca
_cod_database_code 4500552

loop_
_symmetry_equiv_pos_as_xyz
'x, y, z'
'-x+1/2, -y, z+1/2'
'-x, y+1/2, -z+1/2'
'x+1/2, -y+1/2, -z'
'-x, -y, -z'
'x-1/2, y, -z-1/2'
'x, -y-1/2, z-1/2'
'-x-1/2, y-1/2, z'

loop_
_atom_site_label
_atom_site_type_symbol
_atom_site_fract_x
_atom_site_fract_y
_atom_site_fract_z
_atom_site_U_iso_or_equiv
_atom_site_adp_type
_atom_site_occupancy
_atom_site_symmetry_multiplicity
_atom_site_calc_flag
_atom_site_refinement_flags
Br2 Br 1.10529(8) 0.12593(10) 0.44019(3) 0.0469(3) Uani 1 1 d .
Se1 Se 0.90855(7) 0.24835(9) 0.40082(3) 0.0372(2) Uani 1 1 d .
Br1 Br 0.73212(8) 0.38413(12) 0.36632(3) 0.0551(3) Uani 1 1 d .
N2 N 1.0597(6) 0.5383(8) 0.3980(2) 0.0358(14) Uani 1 1 d .
N1 N 0.9227(6) 0.5555(8) 0.4482(2) 0.0352(13) Uani 1 1 d .
C2 C 0.9681(6) 0.4591(9) 0.4168(2) 0.0309(14) Uani 1 1 d .
C4 C 1.0722(8) 0.6897(10) 0.4178(3) 0.0422(18) Uani 1 1 d .
H4 H 1.1291 0.7692 0.4110 0.051 Uiso 1 1 calc R
C1 C 1.1361(7) 0.4757(10) 0.3624(3) 0.0417(18) Uani 1 1 d .
H1A H 1.1176 0.3603 0.3575 0.050 Uiso 1 1 calc R
H1B H 1.2187 0.4825 0.3717 0.050 Uiso 1 1 calc R
C3 C 0.9871(7) 0.7016(9) 0.4488(2) 0.0385(17) Uani 1 1 d .
H3 H 0.9737 0.7913 0.4672 0.046 Uiso 1 1 calc R
C7 C 1.1221(7) 0.5686(9) 0.3192(3) 0.0380(16) Uani 1 1 d .
C10 C 0.8210(8) 0.5197(11) 0.4765(3) 0.0460(19) Uani 1 1 d .
H10A H 0.7484 0.5447 0.4611 0.069 Uiso 1 1 calc R
H10B H 0.8258 0.5859 0.5026 0.069 Uiso 1 1 calc R
H10C H 0.8217 0.4051 0.4844 0.069 Uiso 1 1 calc R
C8 C 1.0252(8) 0.6623(13) 0.3097(3) 0.054(2) Uani 1 1 d .
H8 H 0.9653 0.6747 0.3306 0.065 Uiso 1 1 calc R
C6 C 1.2105(8) 0.5518(12) 0.2877(3) 0.053(2) Uani 1 1 d .
H6 H 1.2789 0.4913 0.2941 0.064 Uiso 1 1 calc R
C9 C 1.0144(11) 0.7401(15) 0.2690(3) 0.070(3) Uani 1 1 d .
H9 H 0.9482 0.8056 0.2630 0.084 Uiso 1 1 calc R
C5 C 1.1972(11) 0.6247(15) 0.2469(3) 0.072(3) Uani 1 1 d .
H5 H 1.2547 0.6085 0.2253 0.086 Uiso 1 1 calc R
C11 C 1.1001(12) 0.7203(15) 0.2383(4) 0.072(3) Uani 1 1 d .
H11 H 1.0927 0.7720 0.2111 0.086 Uiso 1 1 calc R

loop_
_atom_site_aniso_label
_atom_site_aniso_U_11
_atom_site_aniso_U_22
_atom_site_aniso_U_33
_atom_site_aniso_U_23
_atom_site_aniso_U_13
_atom_site_aniso_U_12
Br2 0.0544(5) 0.0370(4) 0.0492(5) -0.0032(3) -0.0053(4) 0.0050(4)
Se1 0.0396(4) 0.0331(4) 0.0390(4) -0.0070(3) 0.0024(3) -0.0053(3)
Br1 0.0446(5) 0.0577(6) 0.0631(6) -0.0174(4) -0.0134(4) 0.0042(4)
N2 0.037(3) 0.035(3) 0.035(3) -0.001(3) 0.004(3) 0.000(3)
N1 0.040(3) 0.034(3) 0.031(3) -0.001(2) 0.000(3) -0.001(3)
C2 0.031(3) 0.034(4) 0.028(3) 0.001(3) 0.001(3) 0.001(3)
C4 0.044(4) 0.031(4) 0.051(5) -0.001(4) -0.003(4) -0.008(3)
C1 0.040(4) 0.039(4) 0.046(4) -0.001(3) 0.010(4) 0.011(3)
C3 0.049(4) 0.029(4) 0.037(4) -0.003(3) -0.011(3) 0.001(3)
C7 0.041(4) 0.034(4) 0.040(4) -0.002(3) 0.005(3) -0.003(3)
C10 0.049(5) 0.055(5) 0.034(4) -0.001(4) 0.009(4) 0.001(4)
C8 0.042(5) 0.074(6) 0.047(5) 0.011(5) 0.008(4) 0.013(4)
C6 0.047(5) 0.057(5) 0.055(5) -0.009(4) 0.017(4) 0.003(4)
C9 0.067(7) 0.091(8) 0.052(6) 0.020(6) -0.005(5) 0.011(6)
C5 0.077(7) 0.094(8) 0.044(5) -0.010(6) 0.026(5) -0.010(7)
C11 0.089(9) 0.072(7) 0.054(6) 0.010(5) 0.003(6) -0.011(6)

loop_
_atom_type_symbol
_atom_type_description
_atom_type_scat_dispersion_real
_atom_type_scat_dispersion_imag
_atom_type_scat_source
C C 0.0033 0.0016 'International Tables Vol C Tables 4.2.6.8 and 6.1.1.4'
H H 0.0000 0.0000 'International Tables Vol C Tables 4.2.6.8 and 6.1.1.4'
N N 0.0061 0.0033 'International Tables Vol C Tables 4.2.6.8 and 6.1.1.4'
Se Se -0.0929 2.2259 'International Tables Vol C Tables 4.2.6.8 and 6.1.1.4'
Br Br -0.2901 2.4595 'International Tables Vol C Tables 4.2.6.8 and 6.1.1.4'

loop_
_geom_angle_atom_site_label_1
_geom_angle_atom_site_label_2
_geom_angle_atom_site_label_3
_geom_angle
C2 Se1 Br1 89.4(2)
C2 Se1 Br2 86.0(2)
Br1 Se1 Br2 175.37(4)
C2 N2 C4 108.7(6)
C2 N2 C1 126.5(6)
C4 N2 C1 124.8(7)
C2 N1 C3 108.1(6)
C2 N1 C10 127.1(7)
C3 N1 C10 124.7(7)
N1 C2 N2 108.4(6)
N1 C2 Se1 125.2(5)
N2 C2 Se1 126.4(5)
C3 C4 N2 107.4(7)
C3 C4 H4 126.3
N2 C4 H4 126.3
N2 C1 C7 113.9(6)
N2 C1 H1A 108.8
C7 C1 H1A 108.8
N2 C1 H1B 108.8
C7 C1 H1B 108.8
H1A C1 H1B 107.7
C4 C3 N1 107.4(7)
C4 C3 H3 126.3
N1 C3 H3 126.3
C8 C7 C6 118.9(8)
C8 C7 C1 122.8(7)
C6 C7 C1 118.2(8)
N1 C10 H10A 109.5
N1 C10 H10B 109.5
H10A C10 H10B 109.5
N1 C10 H10C 109.5
H10A C10 H10C 109.5
H10B C10 H10C 109.5
C7 C8 C9 120.7(9)
C7 C8 H8 119.6
C9 C8 H8 119.6
C7 C6 C5 120.0(9)
C7 C6 H6 120.0
C5 C6 H6 120.0
C11 C9 C8 119.9(11)
C11 C9 H9 120.1
C8 C9 H9 120.1
C11 C5 C6 120.1(9)
C11 C5 H5 119.9
C6 C5 H5 119.9
C9 C11 C5 120.3(10)
C9 C11 H11 119.9
C5 C11 H11 119.9

loop_
_geom_bond_atom_site_label_1
_geom_bond_atom_site_label_2
_geom_bond_distance
Br2 Se1 2.6976(12)
Se1 C2 1.897(7)
Se1 Br1 2.4940(12)
N2 C2 1.338(9)
N2 C4 1.374(10)
N2 C1 1.469(9)
N1 C2 1.334(9)
N1 C3 1.387(10)
N1 C10 1.458(10)
C4 C3 1.344(12)
C4 H4 0.9300
C1 C7 1.523(11)
C1 H1A 0.9700
C1 H1B 0.9700
C3 H3 0.9300
C7 C8 1.355(12)
C7 C6 1.383(11)
C10 H10A 0.9600
C10 H10B 0.9600
C10 H10C 0.9600
C8 C9 1.394(13)
C8 H8 0.9300
C6 C5 1.383(14)
C6 H6 0.9300
C9 C11 1.349(16)
C9 H9 0.9300
C5 C11 1.361(17)
C5 H5 0.9300
C11 H11 0.9300
